data_1513171
loop_
_publ_author_name
'Ivanova, Bojidarka'
'Spiteller, Michael'

_publ_section_title
;
 A novel UV-MALDI-MS analytical approach for determination of halogenated
 phenyl-containing pesticides
;
_journal_name_full 'Ecotoxicology and Environmental Safety'
_journal_page_first 86
_journal_page_last 95
_journal_paper_doi 10.1016/j.ecoenv.2013.01.010
_journal_volume 91
_journal_year 2013
_chemical_formula_sum 'C12 H2 N2 O'
_chemical_formula_weight 190.16
_space_group_IT_number 61
_symmetry_space_group_name_Hall '-P 2ac 2ab'
_symmetry_space_group_name_H-M 'P b c a'
_atom_sites_solution_hydrogens geom
_atom_sites_solution_primary direct
_atom_sites_solution_secondary difmap
_audit_creation_method SHELXL-97
_cell_angle_alpha 90.00
_cell_angle_beta 90.00
_cell_angle_gamma 90.00
_cell_formula_units_Z 8
_cell_length_a 10.5942(10)
_cell_length_b 9.8494(13)
_cell_length_c 19.646(2)
_cell_measurement_temperature 293(2)
_cell_volume 2050.0(4)
_computing_structure_refinement 'SHELXL-97 (Sheldrick, 1997)'
_computing_structure_solution 'SHELXS-97 (Sheldrick, 1990)'
_diffrn_ambient_temperature 293(2)
_diffrn_measured_fraction_theta_full 0.961
_diffrn_measured_fraction_theta_max 0.961
_diffrn_radiation_monochromator graphite
_diffrn_radiation_source 'fine-focus sealed tube'
_diffrn_radiation_type MoK\a
_diffrn_radiation_wavelength 0.71073
_diffrn_reflns_av_R_equivalents 0.1833
_diffrn_reflns_av_sigmaI/netI 0.1051
_diffrn_reflns_limit_h_max 9
_diffrn_reflns_limit_h_min -11
_diffrn_reflns_limit_k_max 11
_diffrn_reflns_limit_k_min -10
_diffrn_reflns_limit_l_max 10
_diffrn_reflns_limit_l_min -23
_diffrn_reflns_number 6025
_diffrn_reflns_theta_full 25.03
_diffrn_reflns_theta_max 25.03
_diffrn_reflns_theta_min 2.83
_exptl_absorpt_coefficient_mu 0.082
_exptl_crystal_density_diffrn 1.232
_exptl_crystal_density_method 'not measured'
_exptl_crystal_F_000 768
_refine_diff_density_max 0.592
_refine_diff_density_min -0.440
_refine_diff_density_rms 0.108
_refine_ls_extinction_method none
_refine_ls_goodness_of_fit_ref 2.575
_refine_ls_hydrogen_treatment mixed
_refine_ls_matrix_type full
_refine_ls_number_parameters 137
_refine_ls_number_reflns 1746
_refine_ls_number_restraints 0
_refine_ls_restrained_S_all 2.575
_refine_ls_R_factor_all 0.1585
_refine_ls_R_factor_gt 0.1396
_refine_ls_shift/su_max 0.360
_refine_ls_shift/su_mean 0.030
_refine_ls_structure_factor_coef Fsqd
_refine_ls_weighting_details 'calc w=1/[\s^2^(Fo^2^)+(0.0100P)^2^+0.0000P] where P=(Fo^2^+2Fc^2^)/3'
_refine_ls_weighting_scheme calc
_refine_ls_wR_factor_gt 0.2466
_refine_ls_wR_factor_ref 0.2510
_reflns_number_gt 1278
_reflns_number_total 1746
_reflns_threshold_expression >2sigma(I)
_cod_data_source_file BI28.CIF
_cod_data_source_block bi28
_cod_database_code 1513171

loop_
_symmetry_equiv_pos_as_xyz
'x, y, z'
'-x+1/2, -y, z+1/2'
'x+1/2, -y+1/2, -z'
'-x, y+1/2, -z+1/2'
'-x, -y, -z'
'x-1/2, y, -z-1/2'
'-x-1/2, y-1/2, z'
'x, -y-1/2, z-1/2'

loop_
_atom_site_label
_atom_site_type_symbol
_atom_site_fract_x
_atom_site_fract_y
_atom_site_fract_z
_atom_site_U_iso_or_equiv
_atom_site_adp_type
_atom_site_occupancy
_atom_site_symmetry_multiplicity
_atom_site_calc_flag
_atom_site_refinement_flags
O1 O -0.2439(3) 0.5134(4) 0.32322(18) 0.0552(11) Uani 1 1 d .
H1 H -0.1964 0.5550 0.3487 0.083 Uiso 1 1 calc R
N1 N -0.3212(5) 0.4284(4) 0.36131(18) 0.0490(12) Uani 1 1 d .
N2 N -0.4583(4) 0.8460(5) 0.3253(2) 0.0548(13) Uani 1 1 d .
C1 C -0.5007(6) 0.2405(6) 0.4007(3) 0.0571(16) Uani 1 1 d .
H1A H -0.4385 0.2082 0.3715 0.068 Uiso 1 1 calc R
C2 C -0.5720(7) 0.1454(7) 0.4392(3) 0.0744(19) Uani 1 1 d .
H2 H -0.5572 0.0525 0.4360 0.089 Uiso 1 1 calc R
C3 C -0.6672(7) 0.1990(6) 0.4830(3) 0.0649(18) Uani 1 1 d .
H3 H -0.7163 0.1407 0.5092 0.078 Uiso 1 1 calc R
C4 C -0.6527(6) 0.7399(6) 0.2944(3) 0.0603(16) Uani 1 1 d .
H4 H -0.7334 0.7472 0.2762 0.072 Uiso 1 1 calc R
C5 N -0.6860(6) 0.3355(7) 0.4864(3) 0.0888(19) Uani 1 1 d .
C6 C -0.5798(6) 0.8511(6) 0.2998(2) 0.0553(15) Uani 1 1 d .
H6 H -0.6123 0.9343 0.2859 0.066 Uiso 1 1 calc R
C7 C -0.6085(5) 0.6144(6) 0.3158(2) 0.0540(15) Uani 1 1 d .
H7 H -0.6592 0.5376 0.3124 0.065 Uiso 1 1 calc R
C8 C -0.6158(5) 0.4290(6) 0.4475(3) 0.0550(14) Uani 1 1 d .
H8 H -0.6320 0.5217 0.4497 0.066 Uiso 1 1 calc R
C9 C -0.5196(5) 0.3764(5) 0.4048(2) 0.0435(14) Uani 1 1 d .
C10 C -0.4352(5) 0.4756(5) 0.3679(2) 0.0422(13) Uani 1 1 d .
C11 C -0.4850(5) 0.6051(5) 0.3429(2) 0.0431(13) Uani 1 1 d .
C12 C -0.4167(5) 0.7223(5) 0.3452(2) 0.0471(14) Uani 1 1 d .
H12 H -0.3347 0.7167 0.3618 0.057 Uiso 1 1 calc R

loop_
_atom_site_aniso_label
_atom_site_aniso_U_11
_atom_site_aniso_U_22
_atom_site_aniso_U_33
_atom_site_aniso_U_23
_atom_site_aniso_U_13
_atom_site_aniso_U_12
O1 0.041(2) 0.074(3) 0.0508(18) 0.007(2) 0.0038(18) -0.008(2)
N1 0.047(3) 0.067(3) 0.0324(19) 0.010(2) 0.005(2) 0.001(3)
N2 0.043(3) 0.081(3) 0.040(2) 0.006(3) -0.002(2) -0.005(3)
C1 0.048(4) 0.077(4) 0.046(3) -0.003(3) 0.007(3) -0.005(3)
C2 0.080(5) 0.074(4) 0.069(4) 0.010(4) -0.008(4) -0.019(4)
C3 0.068(5) 0.080(4) 0.046(3) 0.016(4) 0.008(3) -0.026(4)
C4 0.048(4) 0.078(4) 0.054(3) 0.007(3) -0.018(3) -0.002(4)
C5 0.064(4) 0.143(5) 0.059(3) 0.008(4) 0.000(3) -0.024(4)
C6 0.047(4) 0.076(4) 0.043(3) 0.015(3) -0.012(2) 0.014(3)
C7 0.038(3) 0.082(4) 0.042(3) -0.002(3) -0.010(2) -0.010(3)
C8 0.048(3) 0.073(3) 0.045(2) 0.004(3) 0.008(3) -0.005(3)
C9 0.038(3) 0.060(3) 0.033(2) 0.002(3) -0.003(2) -0.002(3)
C10 0.037(3) 0.062(3) 0.028(2) 0.002(3) -0.002(2) 0.008(3)
C11 0.046(3) 0.055(3) 0.028(2) -0.004(3) 0.001(2) -0.006(3)
C12 0.043(4) 0.064(3) 0.034(2) 0.006(3) -0.003(2) 0.019(3)

loop_
_atom_type_symbol
_atom_type_description
_atom_type_scat_dispersion_real
_atom_type_scat_dispersion_imag
_atom_type_scat_source
C C 0.0033 0.0016 'International Tables Vol C Tables 4.2.6.8 and 6.1.1.4'
H H 0.0000 0.0000 'International Tables Vol C Tables 4.2.6.8 and 6.1.1.4'
N N 0.0061 0.0033 'International Tables Vol C Tables 4.2.6.8 and 6.1.1.4'
O O 0.0106 0.0060 'International Tables Vol C Tables 4.2.6.8 and 6.1.1.4'

loop_
_geom_angle_atom_site_label_1
_geom_angle_atom_site_label_2
_geom_angle_atom_site_label_3
_geom_angle
N1 O1 H1 109.5
C10 N1 O1 112.7(4)
C6 N2 C12 116.1(5)
C9 C1 C2 122.8(6)
C9 C1 H1A 118.6
C2 C1 H1A 118.6
C3 C2 C1 116.9(6)
C3 C2 H2 121.5
C1 C2 H2 121.6
C5 C3 C2 119.9(6)
C5 C3 H3 120.0
C2 C3 H3 120.0
C6 C4 C7 120.6(5)
C6 C4 H4 119.7
C7 C4 H4 119.7
C3 C5 C8 122.8(6)
C4 C6 N2 122.3(5)
C4 C6 H6 118.9
N2 C6 H6 118.9
C4 C7 C11 118.9(5)
C4 C7 H7 120.6
C11 C7 H7 120.5
C5 C8 C9 117.5(5)
C5 C8 H8 121.3
C9 C8 H8 121.3
C1 C9 C8 120.1(5)
C1 C9 C10 121.5(5)
C8 C9 C10 118.2(4)
N1 C10 C11 127.8(5)
N1 C10 C9 111.5(4)
C11 C10 C9 120.7(5)
C12 C11 C7 116.7(5)
C12 C11 C10 122.3(5)
C7 C11 C10 121.0(5)
N2 C12 C11 125.5(5)
N2 C12 H12 117.3
C11 C12 H12 117.3

loop_
_geom_bond_atom_site_label_1
_geom_bond_atom_site_label_2
_geom_bond_distance
O1 N1 1.390(5)
O1 H1 0.8200
N1 C10 1.301(7)
N2 C6 1.382(7)
N2 C12 1.353(6)
C1 C9 1.356(7)
C1 C2 1.421(8)
C1 H1A 0.9300
C2 C3 1.427(9)
C2 H2 0.9300
C3 C5 1.360(8)
C3 H3 0.9300
C4 C6 1.344(7)
C4 C7 1.387(7)
C4 H4 0.9300
C5 C8 1.410(7)
C6 H6 0.9300
C7 C11 1.415(7)
C7 H7 0.9300
C8 C9 1.418(7)
C8 H8 0.9300
C9 C10 1.510(7)
C10 C11 1.465(7)
C11 C12 1.363(7)
C12 H12 0.9300

loop_
_geom_torsion_atom_site_label_1
_geom_torsion_atom_site_label_2
_geom_torsion_atom_site_label_3
_geom_torsion_atom_site_label_4
_geom_torsion
C9 C1 C2 C3 0.5(10)
C1 C2 C3 C5 -0.1(10)
C2 C3 C5 C8 0.8(10)
C7 C4 C6 N2 1.2(9)
C12 N2 C6 C4 -0.5(8)
C6 C4 C7 C11 -0.5(8)
C3 C5 C8 C9 -1.9(9)
C2 C1 C9 C8 -1.6(9)
C2 C1 C9 C10 174.7(5)
C5 C8 C9 C1 2.2(8)
C5 C8 C9 C10 -174.2(5)
O1 N1 C10 C11 -2.7(7)
O1 N1 C10 C9 175.7(3)
C1 C9 C10 N1 -29.9(7)
C8 C9 C10 N1 146.5(5)
C1 C9 C10 C11 148.6(5)
C8 C9 C10 C11 -35.0(7)
C4 C7 C11 C12 -0.8(7)
C4 C7 C11 C10 178.3(5)
N1 C10 C11 C12 -39.6(7)
C9 C10 C11 C12 142.1(5)
N1 C10 C11 C7 141.3(6)
C9 C10 C11 C7 -37.0(6)
C6 N2 C12 C11 -1.0(7)
C7 C11 C12 N2 1.6(8)
C10 C11 C12 N2 -177.5(4)
